data_9004830
loop_
_publ_author_name
'Topa, D.'
'Makovicky, E.'
'Balic-Zunic T'

_publ_section_title
;
 Crystal structures and crystal chemistry of members of the cuprobismutite
 homologous series of sulfosalts
;
_journal_name_full 'The Canadian Mineralogist'
_journal_page_first 1481
_journal_page_last 1501
_journal_paper_doi 10.2113/gscanmin.41.6.1481
_journal_volume 41
_journal_year 2003
_chemical_compound_source 'Felbertal Austria'
_chemical_formula_sum 'Ag0.708 Bi6.292 Cu4 S12'
_chemical_name_mineral Cuprobismutite
_space_group_IT_number 12
_symmetry_space_group_name_Hall '-C 2y'
_symmetry_space_group_name_H-M 'C 1 2/m 1'
_cell_angle_alpha 90
_cell_angle_beta 100.710
_cell_angle_gamma 90
_cell_length_a 17.590
_cell_length_b 3.9219
_cell_length_c 15.177
_cell_formula_units_Z 2
_cell_volume 1028.765
_database_code_amcsd 0005923
_exptl_crystal_density_diffrn 6.554
_cod_original_cell_volume 1028.766
_cod_original_formula_sum 'Bi6.292 Ag.708 Cu4 S12'
_cod_database_code 9004830

loop_
_space_group_symop_operation_xyz
x,y,z
1/2+x,1/2+y,z
x,-y,z
1/2+x,1/2-y,z
-x,y,-z
1/2-x,1/2+y,-z
-x,-y,-z
1/2-x,1/2-y,-z

loop_
_atom_site_aniso_label
_atom_site_aniso_U_11
_atom_site_aniso_U_22
_atom_site_aniso_U_33
_atom_site_aniso_U_12
_atom_site_aniso_U_13
_atom_site_aniso_U_23
Bi1 0.02800 0.02950 0.03410 0.00000 0.00680 0.00000
Ag1 0.02800 0.02950 0.03420 0.00000 0.00680 0.00000
Bi2 0.03000 0.02190 0.03400 0.00000 0.00120 0.00000
Bi3 0.03110 0.02390 0.03210 0.00000 0.00380 0.00000
Bi4 0.02500 0.02480 0.03070 0.00000 0.00370 0.00000
Cu1 0.09290 0.04160 0.03600 0.00000 0.01660 0.00000
Cu2 0.03480 0.03650 0.04780 0.00000 0.00600 0.00000
S1 0.03530 0.02300 0.02870 0.00000 0.00270 0.00000
S2 0.02520 0.02670 0.03110 0.00000 0.00660 0.00000
S3 0.02150 0.02320 0.03150 0.00000 0.00460 0.00000
S4 0.02030 0.02320 0.03150 0.00000 0.00280 0.00000
S5 0.03090 0.02380 0.02940 0.00000 0.00820 0.00000
S6 0.02850 0.02060 0.02880 0.00000 0.00170 0.00000

loop_
_atom_site_label
_atom_site_fract_x
_atom_site_fract_y
_atom_site_fract_z
_atom_site_occupancy
_atom_site_U_iso_or_equiv
Bi1 0.00000 0.50000 0.00000 0.29200 0.03040
Ag1 0.00000 0.50000 0.00000 0.70800 0.03040
Bi2 0.33456 0.50000 0.09272 1.00000 0.02930
Bi3 0.49537 0.00000 0.28002 1.00000 0.02930
Bi4 0.24520 0.50000 0.37071 1.00000 0.02700
Cu1 0.15528 0.00000 0.14082 1.00000 0.05620
Cu2 0.08802 0.00000 0.47966 1.00000 0.03990
S1 0.16381 0.50000 0.05920 1.00000 0.02940
S2 0.48973 0.50000 0.12471 1.00000 0.02750
S3 0.34252 0.00000 0.22009 1.00000 0.02550
S4 0.15341 0.00000 0.28959 1.00000 0.02530
S5 0.46745 0.50000 0.38695 1.00000 0.02770
S6 0.16142 0.50000 0.49378 1.00000 0.02650

loop_
_cod_related_entry_id
_cod_related_entry_database
_cod_related_entry_code
1 AMCSD 0005923
